data_1532173
loop_
_publ_author_name
'Takada, K.'
'Kondo, S.'
'Inada, T.'
'Kajiyama, A.'
'Sasaki, H.'
'Kanda, M.'
'Watanabe, M.'

_publ_section_title
;
 Lithium ion conduction in lithium magnesium thio-phosphate
;
_journal_name_full 'Solid State Ionics'
_journal_page_first 23
_journal_page_last 27
_journal_volume 147
_journal_year 2002
_chemical_formula_sum 'Li3.333 Mg0.333 P2 S6'
_space_group_IT_number 162
_symmetry_space_group_name_Hall '-P 3 2'
_symmetry_space_group_name_H-M 'P -3 1 m'
_cell_angle_alpha 90
_cell_angle_beta 90
_cell_angle_gamma 120
_cell_formula_units_Z 1
_cell_length_a 6.0748
_cell_length_b 6.0748
_cell_length_c 6.5954
_cell_volume 210.783
_citation_journal_id_ASTM SSIOD3
_cod_data_source_file Takada_SSIOD3_2002_842.cif
_cod_data_source_block Li3.333Mg0.333P2S6
_cod_original_cell_volume 210.7831
_cod_database_code 1532173

loop_
_symmetry_equiv_pos_as_xyz
x,y,z
-y,x-y,z
-x+y,-x,z
-y,-x,-z
x,x-y,-z
-x+y,y,-z
-x,-y,-z
y,-x+y,-z
x-y,x,-z
y,x,z
-x,-x+y,z
x-y,-y,z

loop_
_atom_site_label
_atom_site_type_symbol
_atom_site_fract_x
_atom_site_fract_y
_atom_site_fract_z
_atom_site_occupancy
_atom_site_U_iso_or_equiv
P1 P+4 0 0 0.3303 0.801 0.0
Li1 Li+1 0.3333 0.6667 0.5 0.8333 0.0
Li2 Li+1 0.3333 0.6667 0 0.8333 0.0
P2 P+4 0 0 0.1698 0.199 0.0
Mg1 Mg+2 0.3333 0.6667 0.5 0.1667 0.0
S1 S-2 0.3237 0 0.2539 1 0.0
